data_1548532
loop_
_publ_author_name
'Joost, Maximilian'
'Transue, Wesley J.'
'Cummins, Christopher C.'

_publ_section_title
;
 Diazomethane umpolung atop anthracene: an electrophilic methylene
 transfer reagent.
;
_journal_issue 6
_journal_name_full 'Chemical science'
_journal_page_first 1540
_journal_page_last 1543
_journal_paper_doi 10.1039/c7sc04506a
_journal_volume 9
_journal_year 2018
_chemical_formula_sum 'C15 H12 N2'
_chemical_formula_weight 220.27
_space_group_crystal_system monoclinic
_space_group_IT_number 15
_space_group_name_Hall '-C 2yc'
_space_group_name_H-M_alt 'C 1 2/c 1'
_symmetry_space_group_name_Hall '-C 2yc'
_symmetry_space_group_name_H-M 'C 1 2/c 1'
_atom_sites_solution_hydrogens geom
_atom_sites_solution_primary direct
_atom_sites_solution_secondary difmap
_audit_creation_method SHELXL-2014/7
_audit_update_record
;
2017-10-16 deposited with the CCDC.
2017-12-21 downloaded from the CCDC.
;
_cell_angle_alpha 90
_cell_angle_beta 98.174(3)
_cell_angle_gamma 90
_cell_formula_units_Z 8
_cell_length_a 22.851(3)
_cell_length_b 5.7145(6)
_cell_length_c 16.970(2)
_cell_measurement_reflns_used 4668
_cell_measurement_temperature 100(2)
_cell_measurement_theta_max 30.51
_cell_measurement_theta_min 2.43
_cell_volume 2193.5(5)
_computing_cell_refinement 'SAINT 7.46A (Bruker-AXS, 2011)'
_computing_data_collection 'APEX2 v2011.4.0 (Bruker-AXS, 2011)'
_computing_data_reduction 'SAINT 7.46A (Bruker-AXS, 2011)'
_computing_molecular_graphics 'Bruker SHELXTL'
_computing_publication_material 'Bruker SHELXTL'
_computing_structure_refinement 'SHELXL-2014/7 (Sheldrick, 2014)'
_computing_structure_solution 'SHELXS-97 (Sheldrick, 2008)'
_diffrn_ambient_temperature 100(2)
_diffrn_detector_area_resol_mean 8.3
_diffrn_measured_fraction_theta_full 0.998
_diffrn_measured_fraction_theta_max 0.997
_diffrn_measurement_device_type 'Bruker Smart APEX2 CCD'
_diffrn_measurement_method '\f and \w scans'
_diffrn_radiation_type MoK\a
_diffrn_radiation_wavelength 0.71073
_diffrn_reflns_av_R_equivalents 0.0416
_diffrn_reflns_av_unetI/netI 0.0289
_diffrn_reflns_Laue_measured_fraction_full 0.998
_diffrn_reflns_Laue_measured_fraction_max 0.997
_diffrn_reflns_limit_h_max 32
_diffrn_reflns_limit_h_min -32
_diffrn_reflns_limit_k_max 4
_diffrn_reflns_limit_k_min -8
_diffrn_reflns_limit_l_max 24
_diffrn_reflns_limit_l_min -24
_diffrn_reflns_number 20936
_diffrn_reflns_point_group_measured_fraction_full 0.998
_diffrn_reflns_point_group_measured_fraction_max 0.997
_diffrn_reflns_theta_full 25.242
_diffrn_reflns_theta_max 30.454
_diffrn_reflns_theta_min 1.801
_diffrn_source 'I\mS micro-focus sealed tube, multilayer optics'
_exptl_absorpt_coefficient_mu 0.080
_exptl_absorpt_correction_type multi-scan
_exptl_absorpt_process_details 'SADABS (Sheldrick, 2009)'
_exptl_crystal_colour colourless
_exptl_crystal_density_diffrn 1.334
_exptl_crystal_density_method 'not measured'
_exptl_crystal_description plate
_exptl_crystal_F_000 928
_exptl_crystal_size_max 0.200
_exptl_crystal_size_mid 0.100
_exptl_crystal_size_min 0.055
_exptl_transmission_factor_max 0.7461
_exptl_transmission_factor_min 0.7006
_refine_diff_density_max 0.410
_refine_diff_density_min -0.302
_refine_diff_density_rms 0.057
_refine_ls_extinction_method none
_refine_ls_goodness_of_fit_ref 1.048
_refine_ls_hydrogen_treatment constr
_refine_ls_matrix_type full
_refine_ls_number_parameters 154
_refine_ls_number_reflns 3320
_refine_ls_number_restraints 0
_refine_ls_restrained_S_all 1.048
_refine_ls_R_factor_all 0.0590
_refine_ls_R_factor_gt 0.0474
_refine_ls_shift/su_max 0.000
_refine_ls_shift/su_mean 0.000
_refine_ls_structure_factor_coef Fsqd
_refine_ls_weighting_details 'w=1/[\s^2^(Fo^2^)+(0.0637P)^2^+1.9170P] where P=(Fo^2^+2Fc^2^)/3'
_refine_ls_weighting_scheme calc
_refine_ls_wR_factor_gt 0.1199
_refine_ls_wR_factor_ref 0.1298
_reflns_Friedel_coverage 0.000
_reflns_number_gt 2700
_reflns_number_total 3320
_reflns_threshold_expression 'I > 2\s(I)'
_cod_data_source_file c7sc04506a2.cif
_cod_data_source_block X8_16197
_cod_depositor_comments 'Adding full bibliography for 1548532--1548534.cif.'
_cod_original_cell_volume 2193.6(5)
_cod_database_code 1548532
_shelx_shelxl_version_number 2014/7
_shelx_space_group_comment
; 
The symmetry employed for this shelxl refinement is uniquely defined 
by the following loop, which should always be used as a source of 
symmetry information in preference to the above space-group names. 
They are only intended as comments. 
;
_shelx_estimated_absorpt_t_min 0.984
_shelx_estimated_absorpt_t_max 0.996

loop_
_space_group_symop_operation_xyz
'x, y, z'
'-x, y, -z+1/2'
'x+1/2, y+1/2, z'
'-x+1/2, y+1/2, -z+1/2'
'-x, -y, -z'
'x, -y, z-1/2'
'-x+1/2, -y+1/2, -z'
'x+1/2, -y+1/2, z-1/2'

loop_
_atom_site_label
_atom_site_type_symbol
_atom_site_fract_x
_atom_site_fract_y
_atom_site_fract_z
_atom_site_U_iso_or_equiv
_atom_site_adp_type
_atom_site_occupancy
_atom_site_site_symmetry_order
_atom_site_calc_flag
_atom_site_refinement_flags_posn
_atom_site_refinement_flags_adp
C1 C 0.51761(6) 0.6387(2) 0.09477(8) 0.0221(3) Uani 1 1 d . .
H1A H 0.5005 0.4895 0.1008 0.027 Uiso 1 1 calc R U
H1B H 0.5077 0.7237 0.0466 0.027 Uiso 1 1 calc R U
N1 N 0.55384(5) 0.72505(19) 0.15141(6) 0.0202(2) Uani 1 1 d . .
N2 N 0.56716(4) 0.59558(18) 0.22091(6) 0.0162(2) Uani 1 1 d . .
C2 C 0.62866(5) 0.6454(2) 0.26266(7) 0.0157(2) Uani 1 1 d . .
H2 H 0.6385 0.8133 0.2747 0.019 Uiso 1 1 calc R U
C3 C 0.62541(5) 0.4860(2) 0.33422(7) 0.0163(2) Uani 1 1 d . .
C4 C 0.64548(5) 0.5054(2) 0.41481(7) 0.0180(2) Uani 1 1 d . .
H4 H 0.6676 0.6379 0.4355 0.022 Uiso 1 1 calc R U
C5 C 0.63223(5) 0.3243(2) 0.46514(7) 0.0204(3) Uani 1 1 d . .
H5 H 0.6458 0.3339 0.5206 0.024 Uiso 1 1 calc R U
C6 C 0.59963(5) 0.1309(2) 0.43500(7) 0.0198(2) Uani 1 1 d . .
H6 H 0.5915 0.0096 0.4701 0.024 Uiso 1 1 calc R U
C7 C 0.57852(5) 0.1121(2) 0.35328(7) 0.0175(2) Uani 1 1 d . .
H7 H 0.5557 -0.0187 0.3326 0.021 Uiso 1 1 calc R U
C8 C 0.59218(5) 0.2909(2) 0.30426(7) 0.0159(2) Uani 1 1 d . .
C9 C 0.57579(5) 0.3325(2) 0.21552(7) 0.0157(2) Uani 1 1 d . .
H9 H 0.5417 0.2405 0.1879 0.019 Uiso 1 1 calc R U
C10 C 0.63345(5) 0.3230(2) 0.17892(7) 0.0148(2) Uani 1 1 d . .
C11 C 0.65510(5) 0.1668(2) 0.12826(7) 0.0169(2) Uani 1 1 d . .
H11 H 0.6337 0.0297 0.1106 0.020 Uiso 1 1 calc R U
C12 C 0.70993(5) 0.2173(2) 0.10363(7) 0.0183(2) Uani 1 1 d . .
H12 H 0.7256 0.1135 0.0682 0.022 Uiso 1 1 calc R U
C13 C 0.74149(5) 0.4168(2) 0.13026(7) 0.0180(2) Uani 1 1 d . .
H13 H 0.7780 0.4491 0.1118 0.022 Uiso 1 1 calc R U
C14 C 0.72019(5) 0.5715(2) 0.18408(7) 0.0165(2) Uani 1 1 d . .
H14 H 0.7421 0.7061 0.2034 0.020 Uiso 1 1 calc R U
C15 C 0.66621(5) 0.5204(2) 0.20789(7) 0.0149(2) Uani 1 1 d . .

loop_
_atom_site_aniso_label
_atom_site_aniso_U_11
_atom_site_aniso_U_22
_atom_site_aniso_U_33
_atom_site_aniso_U_23
_atom_site_aniso_U_13
_atom_site_aniso_U_12
C1 0.0212(6) 0.0238(7) 0.0213(6) 0.0020(5) 0.0034(4) 0.0013(5)
N1 0.0188(5) 0.0191(5) 0.0227(5) 0.0035(4) 0.0034(4) 0.0030(4)
N2 0.0149(4) 0.0149(5) 0.0186(5) 0.0004(4) 0.0017(3) 0.0005(3)
C2 0.0150(5) 0.0145(5) 0.0179(5) -0.0013(4) 0.0031(4) -0.0012(4)
C3 0.0143(5) 0.0170(6) 0.0184(5) -0.0017(4) 0.0046(4) 0.0000(4)
C4 0.0177(5) 0.0184(6) 0.0182(5) -0.0030(4) 0.0040(4) -0.0015(4)
C5 0.0205(5) 0.0241(7) 0.0165(5) 0.0004(4) 0.0026(4) -0.0003(5)
C6 0.0207(5) 0.0196(6) 0.0197(5) 0.0028(4) 0.0053(4) 0.0011(4)
C7 0.0160(5) 0.0163(6) 0.0208(6) -0.0009(4) 0.0048(4) -0.0004(4)
C8 0.0153(5) 0.0168(6) 0.0161(5) -0.0011(4) 0.0042(4) 0.0003(4)
C9 0.0150(5) 0.0150(5) 0.0169(5) -0.0009(4) 0.0021(4) -0.0015(4)
C10 0.0154(5) 0.0147(5) 0.0144(5) 0.0007(4) 0.0020(4) 0.0007(4)
C11 0.0197(5) 0.0149(5) 0.0159(5) -0.0006(4) 0.0019(4) 0.0004(4)
C12 0.0200(5) 0.0187(6) 0.0166(5) -0.0003(4) 0.0045(4) 0.0036(4)
C13 0.0161(5) 0.0205(6) 0.0179(5) 0.0023(4) 0.0040(4) 0.0022(4)
C14 0.0161(5) 0.0161(6) 0.0170(5) 0.0006(4) 0.0016(4) -0.0004(4)
C15 0.0157(5) 0.0138(5) 0.0153(5) 0.0001(4) 0.0021(4) 0.0015(4)

loop_
_atom_type_symbol
_atom_type_description
_atom_type_scat_dispersion_real
_atom_type_scat_dispersion_imag
_atom_type_scat_source
C C 0.0033 0.0016 'International Tables Vol C Tables 4.2.6.8 and 6.1.1.4'
H H 0.0000 0.0000 'International Tables Vol C Tables 4.2.6.8 and 6.1.1.4'
N N 0.0061 0.0033 'International Tables Vol C Tables 4.2.6.8 and 6.1.1.4'

loop_
_geom_angle_atom_site_label_1
_geom_angle_atom_site_label_2
_geom_angle_atom_site_label_3
_geom_angle
N1 C1 H1A 120.0
N1 C1 H1B 120.0
H1A C1 H1B 120.0
C1 N1 N2 118.32(11)
N1 N2 C2 112.06(9)
N1 N2 C9 119.35(10)
C2 N2 C9 95.43(8)
N2 C2 C3 96.53(8)
N2 C2 C15 101.09(9)
C3 C2 C15 107.44(9)
N2 C2 H2 116.4
C3 C2 H2 116.4
C15 C2 H2 116.4
C4 C3 C8 120.54(11)
C4 C3 C2 133.70(11)
C8 C3 C2 105.69(10)
C3 C4 C5 118.22(11)
C3 C4 H4 120.9
C5 C4 H4 120.9
C6 C5 C4 120.92(11)
C6 C5 H5 119.5
C4 C5 H5 119.5
C5 C6 C7 120.99(11)
C5 C6 H6 119.5
C7 C6 H6 119.5
C8 C7 C6 117.54(11)
C8 C7 H7 121.2
C6 C7 H7 121.2
C7 C8 C3 121.78(11)
C7 C8 C9 131.94(11)
C3 C8 C9 106.24(10)
C8 C9 N2 96.36(9)
C8 C9 C10 106.91(9)
N2 C9 C10 100.68(9)
C8 C9 H9 116.7
N2 C9 H9 116.7
C10 C9 H9 116.7
C11 C10 C15 121.19(10)
C11 C10 C9 132.82(11)
C15 C10 C9 106.00(9)
C10 C11 C12 117.81(11)
C10 C11 H11 121.1
C12 C11 H11 121.1
C13 C12 C11 120.99(11)
C13 C12 H12 119.5
C11 C12 H12 119.5
C12 C13 C14 121.01(11)
C12 C13 H13 119.5
C14 C13 H13 119.5
C15 C14 C13 117.53(11)
C15 C14 H14 121.2
C13 C14 H14 121.2
C14 C15 C10 121.40(10)
C14 C15 C2 132.86(11)
C10 C15 C2 105.72(9)

loop_
_geom_bond_atom_site_label_1
_geom_bond_atom_site_label_2
_geom_bond_distance
C1 N1 1.2753(17)
C1 H1A 0.9500
C1 H1B 0.9500
N1 N2 1.3890(14)
N2 C2 1.5082(15)
N2 C9 1.5209(16)
C2 C3 1.5282(16)
C2 C15 1.5287(16)
C2 H2 1.0000
C3 C4 1.3837(16)
C3 C8 1.4029(16)
C4 C5 1.4022(17)
C4 H4 0.9500
C5 C6 1.3889(18)
C5 H5 0.9500
C6 C7 1.4061(17)
C6 H6 0.9500
C7 C8 1.3810(16)
C7 H7 0.9500
C8 C9 1.5180(16)
C9 C10 1.5355(15)
C9 H9 1.0000
C10 C11 1.3788(16)
C10 C15 1.4036(16)
C11 C12 1.4059(16)
C11 H11 0.9500
C12 C13 1.3895(17)
C12 H12 0.9500
C13 C14 1.4070(16)
C13 H13 0.9500
C14 C15 1.3827(15)
C14 H14 0.9500
